data_4339627
loop_
_publ_author_name
'Mondal, Kartik Chandra'
'Song, You'
'Mukherjee, Partha Sarathi'

_publ_section_title
;
 Self-assembly of a Mn9 nanoscopic mixed-valent cluster: synthesis,
 crystal structure, and magnetic behavior.
;
_journal_issue 23
_journal_name_full 'Inorganic chemistry'
_journal_page_first 9736
_journal_page_last 9742
_journal_paper_doi 10.1021/ic701018x
_journal_volume 46
_journal_year 2007
_chemical_formula_sum 'C91 H73 Mn9 N3 O37'
_chemical_formula_weight 2294.98
_chemical_name_systematic
;
 ?
;
_space_group_IT_number 14
_symmetry_cell_setting monoclinic
_symmetry_space_group_name_Hall '-P 2yn'
_symmetry_space_group_name_H-M 'P 1 21/n 1'
_atom_sites_solution_hydrogens geom
_atom_sites_solution_primary direct
_atom_sites_solution_secondary difmap
_audit_creation_method SHELXL-97
_cell_angle_alpha 90.00
_cell_angle_beta 94.214(7)
_cell_angle_gamma 90.00
_cell_formula_units_Z 4
_cell_length_a 16.214(6)
_cell_length_b 25.874(10)
_cell_length_c 26.497(10)
_cell_measurement_temperature 100(2)
_cell_volume 11086(7)
_computing_cell_refinement 'Bruker Smart'
_computing_data_collection 'Bruker Smart'
_computing_data_reduction 'Bruker Saint'
_computing_molecular_graphics 'Ortep-3 for Windows (Farrugia, 1997)'
_computing_publication_material 'WinGX publication routines (Farrugia, 1999)'
_computing_structure_refinement 'SHELXL-97 (Sheldrick, 1997)'
_computing_structure_solution 'SHELXS-97 (Sheldrick, 1997)'
_diffrn_ambient_temperature 100(2)
_diffrn_detector_area_resol_mean 0.3
_diffrn_measured_fraction_theta_full 0.999
_diffrn_measured_fraction_theta_max 0.999
_diffrn_measurement_device_type 'Bruker Smart CCD Area Detector'
_diffrn_measurement_method 'omega scans'
_diffrn_radiation_monochromator graphite
_diffrn_radiation_source 'fine-focus sealed tube'
_diffrn_radiation_type MoK\a
_diffrn_radiation_wavelength 0.71073
_diffrn_reflns_av_R_equivalents 0.1889
_diffrn_reflns_av_sigmaI/netI 0.2520
_diffrn_reflns_limit_h_max 19
_diffrn_reflns_limit_h_min -19
_diffrn_reflns_limit_k_max 31
_diffrn_reflns_limit_k_min -31
_diffrn_reflns_limit_l_max 31
_diffrn_reflns_limit_l_min -30
_diffrn_reflns_number 80031
_diffrn_reflns_theta_full 25.40
_diffrn_reflns_theta_max 25.40
_diffrn_reflns_theta_min 1.43
_exptl_absorpt_coefficient_mu 1.066
_exptl_absorpt_correction_T_max 0.7081
_exptl_absorpt_correction_T_min 0.5085
_exptl_absorpt_correction_type empirical
_exptl_absorpt_process_details SADABS(Sheldrick,1997)
_exptl_crystal_colour black
_exptl_crystal_density_diffrn 1.375
_exptl_crystal_density_method 'not measured'
_exptl_crystal_description plate
_exptl_crystal_F_000 4644
_exptl_crystal_size_max 0.73
_exptl_crystal_size_mid 0.47
_exptl_crystal_size_min 0.35
_refine_diff_density_max 1.662
_refine_diff_density_min -0.701
_refine_diff_density_rms 0.148
_refine_ls_extinction_method none
_refine_ls_goodness_of_fit_ref 0.941
_refine_ls_hydrogen_treatment constr
_refine_ls_matrix_type full
_refine_ls_number_parameters 1263
_refine_ls_number_reflns 20403
_refine_ls_number_restraints 0
_refine_ls_restrained_S_all 0.941
_refine_ls_R_factor_all 0.2406
_refine_ls_R_factor_gt 0.1072
_refine_ls_shift/su_max 0.004
_refine_ls_shift/su_mean 0.000
_refine_ls_structure_factor_coef Fsqd
_refine_ls_weighting_details 'calc w=1/[\s^2^(Fo^2^)+(0.1268P)^2^+0.0000P] where P=(Fo^2^+2Fc^2^)/3'
_refine_ls_weighting_scheme calc
_refine_ls_wR_factor_gt 0.2504
_refine_ls_wR_factor_ref 0.3090
_reflns_number_gt 6604
_reflns_number_total 20403
_reflns_threshold_expression >2sigma(I)
_cod_data_source_file ic701018x-file004.cif
_cod_data_source_block km310ltm
_cod_original_cell_volume 11087(7)
_cod_original_sg_symbol_H-M 'P 21/n'
_cod_database_code 4339627

loop_
_symmetry_equiv_pos_as_xyz
'x, y, z'
'-x+1/2, y+1/2, -z+1/2'
'-x, -y, -z'
'x-1/2, -y-1/2, z-1/2'

loop_
_atom_site_label
_atom_site_type_symbol
_atom_site_fract_x
_atom_site_fract_y
_atom_site_fract_z
_atom_site_U_iso_or_equiv
_atom_site_adp_type
_atom_site_occupancy
_atom_site_symmetry_multiplicity
_atom_site_calc_flag
_atom_site_refinement_flags
O35 O 1.1474(14) 0.2180(7) 0.9637(6) 0.230(12) Uani 1 1 d .
O36 O 1.0945(7) 0.1525(5) 0.9756(4) 0.093(4) Uani 1 1 d .
Mn1 Mn 0.98134(10) 0.22848(7) 0.78874(7) 0.0360(5) Uani 1 1 d .
Mn2 Mn 0.98043(10) 0.11715(7) 0.79508(7) 0.0379(5) Uani 1 1 d .
Mn3 Mn 1.13097(9) 0.17032(7) 0.76820(6) 0.0344(4) Uani 1 1 d .
Mn8 Mn 1.09188(11) 0.28115(7) 0.68981(7) 0.0444(5) Uani 1 1 d .
Mn6 Mn 0.79380(11) 0.17102(8) 0.75390(7) 0.0470(5) Uani 1 1 d .
Mn4 Mn 1.09188(11) 0.05024(8) 0.70398(8) 0.0523(6) Uani 1 1 d .
Mn5 Mn 0.88362(11) 0.05247(8) 0.73332(9) 0.0608(7) Uani 1 1 d .
Mn9 Mn 1.20928(11) 0.16401(7) 0.68054(7) 0.0478(5) Uani 1 1 d .
Mn7 Mn 0.88560(11) 0.28568(8) 0.71961(8) 0.0574(6) Uani 1 1 d .
O1 O 1.0963(4) 0.2268(3) 0.8130(3) 0.0336(19) Uani 1 1 d .
O2 O 1.1549(4) 0.2138(3) 0.7188(3) 0.040(2) Uani 1 1 d .
O3 O 0.9578(4) 0.1757(2) 0.8377(3) 0.0296(17) Uani 1 1 d .
O4 O 0.9557(4) 0.0719(3) 0.8500(3) 0.043(2) Uani 1 1 d .
O5 O 1.0144(4) 0.1704(3) 0.7515(3) 0.0373(19) Uani 1 1 d .
O6 O 0.8744(4) 0.2259(3) 0.7605(3) 0.041(2) Uani 1 1 d .
O7 O 1.2381(4) 0.1715(3) 0.8039(2) 0.0271(17) Uani 1 1 d .
O8 O 1.0969(4) 0.1202(3) 0.8199(3) 0.039(2) Uani 1 1 d .
O9 O 0.8995(5) 0.3501(3) 0.6842(4) 0.069(3) Uani 1 1 d .
O10 O 0.9588(4) 0.2806(3) 0.8392(3) 0.045(2) Uani 1 1 d .
O11 O 0.9955(4) 0.0644(3) 0.7523(3) 0.044(2) Uani 1 1 d .
O12 O 0.9971(4) 0.2764(3) 0.7408(3) 0.037(2) Uani 1 1 d .
O13 O 1.2670(5) 0.1069(3) 0.6480(3) 0.055(2) Uani 1 1 d .
O14 O 1.3190(4) 0.1676(3) 0.7389(3) 0.042(2) Uani 1 1 d .
O15 O 1.2689(5) 0.2137(3) 0.6406(3) 0.057(3) Uani 1 1 d .
O16 O 1.1543(5) 0.1201(3) 0.7238(3) 0.046(2) Uani 1 1 d .
O17 O 1.0179(5) 0.2430(4) 0.6279(3) 0.061(3) Uani 1 1 d .
O18 O 1.1848(5) 0.2839(3) 0.6370(3) 0.052(2) Uani 1 1 d .
O19 O 0.8732(4) 0.1168(3) 0.7667(3) 0.046(2) Uani 1 1 d .
O20 O 0.8734(5) 0.3324(4) 0.7901(4) 0.063(3) Uani 1 1 d .
O21 O 0.7046(4) 0.1180(3) 0.7481(3) 0.052(2) Uani 1 1 d .
O22 O 1.0345(5) 0.3525(3) 0.6649(3) 0.058(3) Uani 1 1 d .
O23 O 1.1150(5) 0.1598(4) 0.6166(3) 0.070(3) Uani 1 1 d .
H23 H 1.0690 0.1640 0.6269 0.105 Uiso 1 1 calc R
O24 O 0.7057(5) 0.2239(4) 0.7411(3) 0.056(2) Uani 1 1 d .
O25 O 0.8731(5) 0.0164(3) 0.8093(4) 0.053(2) Uani 1 1 d .
O26 O 1.0180(6) 0.0796(4) 0.6383(3) 0.067(3) Uani 1 1 d .
N2 N 0.7722(5) 0.1757(4) 0.8361(4) 0.040(3) Uani 1 1 d .
O27 O 0.7935(6) 0.1636(4) 0.6709(3) 0.065(3) Uani 1 1 d .
H27 H 0.7989 0.1923 0.6584 0.098 Uiso 1 1 calc R
C1 C 1.2507(10) 0.0604(6) 0.6422(5) 0.053(4) Uani 1 1 d .
O28 O 0.8832(5) 0.2460(4) 0.6472(3) 0.072(3) Uani 1 1 d .
O37 O 1.1776(7) 0.3307(4) 0.7434(4) 0.095(4) Uani 1 1 d .
O29 O 0.8992(5) -0.0157(4) 0.7063(4) 0.081(3) Uani 1 1 d .
O30 O 1.0332(5) -0.0231(4) 0.6880(4) 0.084(3) Uani 1 1 d .
N1 N 1.1153(7) 0.1815(5) 0.9477(4) 0.061(4) Uani 1 1 d .
O31 O 0.7632(5) 0.0439(4) 0.7205(4) 0.071(3) Uani 1 1 d .
C2 C 1.3837(6) 0.1729(4) 0.8214(5) 0.034(3) Uani 1 1 d .
O32 O 0.8824(6) 0.0797(4) 0.6560(4) 0.088(3) Uani 1 1 d .
N3 N 1.1628(6) 0.0129(4) 0.7679(5) 0.068(4) Uani 1 1 d .
C3 C 0.9638(8) 0.3730(5) 0.6668(5) 0.052(4) Uani 1 1 d .
O33 O 0.7646(5) 0.2934(4) 0.7080(4) 0.074(3) Uani 1 1 d .
C4 C 1.3898(12) 0.0556(10) 0.6032(7) 0.122(8) Uani 1 1 d .
H4 H 1.3988 0.0906 0.6095 0.146 Uiso 1 1 calc R
C5 C 0.7598(7) 0.1352(5) 0.9183(5) 0.047(3) Uani 1 1 d .
H5 H 0.7566 0.1051 0.9373 0.056 Uiso 1 1 calc R
C6 C 1.1186(6) 0.1277(5) 0.8730(4) 0.041(3) Uani 1 1 d .
H6A H 1.1783 0.1271 0.8789 0.049 Uiso 1 1 calc R
H6B H 1.0964 0.0994 0.8918 0.049 Uiso 1 1 calc R
O34 O 1.1910(6) 0.0359(4) 0.6565(4) 0.068(3) Uani 1 1 d .
C7 C 1.2988(8) 0.3381(6) 0.5857(4) 0.053(4) Uani 1 1 d .
H7 H 1.2538 0.3552 0.5977 0.064 Uiso 1 1 calc R
C8 C 1.0865(6) 0.1780(4) 0.8924(4) 0.037(3) Uani 1 1 d .
C9 C 1.0146(9) 0.4555(5) 0.6311(5) 0.063(4) Uani 1 1 d .
H9 H 1.0657 0.4399 0.6279 0.076 Uiso 1 1 calc R
C10 C 0.9108(7) 0.3201(5) 0.8300(6) 0.046(4) Uani 1 1 d .
C11 C 0.9908(6) 0.1797(4) 0.8894(4) 0.041(3) Uani 1 1 d .
H11A H 0.9702 0.1514 0.9090 0.049 Uiso 1 1 calc R
H11B H 0.9727 0.2119 0.9039 0.049 Uiso 1 1 calc R
C12 C 0.9499(7) 0.4276(5) 0.6489(4) 0.041(3) Uani 1 1 d .
C13 C 1.4474(8) 0.1785(6) 0.9062(6) 0.076(5) Uani 1 1 d .
H13 H 1.4428 0.1820 0.9408 0.091 Uiso 1 1 calc R
C14 C 1.5250(7) 0.1767(5) 0.8883(7) 0.068(5) Uani 1 1 d .
H14 H 1.5722 0.1755 0.9105 0.082 Uiso 1 1 calc R
C15 C 1.3102(7) 0.1706(4) 0.7845(5) 0.034(3) Uani 1 1 d .
C16 C 1.3754(7) 0.1753(5) 0.8740(5) 0.063(4) Uani 1 1 d .
H16 H 1.3236 0.1748 0.8868 0.076 Uiso 1 1 calc R
C17 C 0.5343(8) -0.0310(6) 0.7181(5) 0.068(4) Uani 1 1 d .
H17 H 0.5298 -0.0665 0.7133 0.082 Uiso 1 1 calc R
C18 C 0.8991(9) 0.3527(7) 0.8752(8) 0.080(5) Uani 1 1 d .
C19 C 1.1218(6) 0.2264(4) 0.8665(4) 0.033(3) Uani 1 1 d .
H19A H 1.1021 0.2575 0.8822 0.040 Uiso 1 1 calc R
H19B H 1.1817 0.2260 0.8711 0.040 Uiso 1 1 calc R
C20 C 0.7625(6) 0.1332(5) 0.8647(6) 0.051(4) Uani 1 1 d .
H20 H 0.7574 0.1012 0.8487 0.061 Uiso 1 1 calc R
C21 C 0.7747(7) 0.2213(5) 0.8592(5) 0.051(4) Uani 1 1 d .
H21 H 0.7793 0.2511 0.8399 0.062 Uiso 1 1 calc R
C22 C 0.6185(8) 0.0468(6) 0.7292(5) 0.051(4) Uani 1 1 d .
C23 C 0.8728(8) 0.4521(5) 0.6508(5) 0.061(4) Uani 1 1 d .
H23A H 0.8281 0.4340 0.6619 0.073 Uiso 1 1 calc R
C24 C 1.2509(8) 0.2595(6) 0.6274(5) 0.051(4) Uani 1 1 d .
C25 C 0.7620(7) 0.1821(5) 0.9408(6) 0.054(4) Uani 1 1 d .
H25 H 0.7577 0.1850 0.9755 0.064 Uiso 1 1 calc R
C26 C 1.5306(8) 0.1767(5) 0.8379(6) 0.063(4) Uani 1 1 d .
H26 H 1.5825 0.1790 0.8254 0.075 Uiso 1 1 calc R
C27 C 0.7706(7) 0.2260(5) 0.9116(6) 0.056(4) Uani 1 1 d .
H27A H 0.7736 0.2584 0.9268 0.067 Uiso 1 1 calc R
C28 C 0.9333(10) 0.3409(6) 0.9227(7) 0.081(5) Uani 1 1 d .
H28 H 0.9671 0.3119 0.9269 0.097 Uiso 1 1 calc R
C29 C 0.6228(8) 0.2921(6) 0.7119(5) 0.063(4) Uani 1 1 d .
C30 C 1.3095(8) 0.2858(6) 0.5963(5) 0.058(4) Uani 1 1 d .
C31 C 1.3526(9) 0.3651(6) 0.5579(5) 0.067(4) Uani 1 1 d .
H31 H 1.3440 0.3999 0.5506 0.081 Uiso 1 1 calc R
C32 C 0.9419(8) -0.0922(5) 0.6717(4) 0.042(3) Uani 1 1 d .
C33 C 0.8637(10) 0.5022(5) 0.6364(6) 0.086(6) Uani 1 1 d .
H33 H 0.8124 0.5180 0.6376 0.103 Uiso 1 1 calc R
C34 C 1.4618(7) 0.1734(5) 0.8042(5) 0.060(4) Uani 1 1 d .
H34 H 1.4682 0.1714 0.7697 0.072 Uiso 1 1 calc R
C35 C 0.4662(8) -0.0008(7) 0.7222(5) 0.071(5) Uani 1 1 d .
H35 H 0.4138 -0.0156 0.7190 0.085 Uiso 1 1 calc R
C36 C 0.6163(8) 0.3457(7) 0.6993(6) 0.087(6) Uani 1 1 d .
H36 H 0.6636 0.3660 0.6987 0.104 Uiso 1 1 calc R
C37 C 0.5480(8) 0.0750(6) 0.7340(6) 0.066(4) Uani 1 1 d .
H37A H 0.5509 0.1105 0.7394 0.080 Uiso 1 1 calc R
C38 C 1.3216(11) 0.0326(6) 0.6157(5) 0.068(5) Uani 1 1 d .
C39 C 0.5509(9) 0.2642(7) 0.7157(5) 0.078(5) Uani 1 1 d .
H39 H 0.5529 0.2297 0.7254 0.093 Uiso 1 1 calc R
C40 C 0.4745(10) 0.0507(7) 0.7310(6) 0.085(5) Uani 1 1 d .
H40 H 0.4272 0.0701 0.7351 0.102 Uiso 1 1 calc R
C41 C 0.9613(8) -0.0396(6) 0.6899(6) 0.064(4) Uani 1 1 d .
C42 C 0.5396(10) 0.3668(7) 0.6883(6) 0.098(6) Uani 1 1 d .
H42 H 0.5361 0.4015 0.6790 0.117 Uiso 1 1 calc R
C43 C 0.9281(13) 0.5298(5) 0.6202(7) 0.096(6) Uani 1 1 d .
H43 H 0.9214 0.5642 0.6106 0.115 Uiso 1 1 calc R
C44 C 1.0027(11) 0.5058(6) 0.6185(7) 0.087(5) Uani 1 1 d .
H44 H 1.0472 0.5247 0.6082 0.104 Uiso 1 1 calc R
C45 C 0.7016(8) 0.0708(6) 0.7326(5) 0.064(4) Uani 1 1 d .
C46 C 0.6127(8) -0.0059(7) 0.7215(6) 0.080(5) Uani 1 1 d .
H46 H 0.6605 -0.0252 0.7186 0.096 Uiso 1 1 calc R
C47 C 0.7020(8) 0.2670(7) 0.7216(6) 0.065(5) Uani 1 1 d .
C48 C 1.4199(10) 0.3390(7) 0.5411(6) 0.081(5) Uani 1 1 d .
H48 H 1.4576 0.3571 0.5230 0.097 Uiso 1 1 calc R
C49 C 0.881(2) 0.0330(11) 0.4692(10) 0.198(14) Uani 1 1 d .
H49 H 0.8702 0.0205 0.4365 0.237 Uiso 1 1 calc R
C50 C 0.9439(11) 0.0754(6) 0.6252(7) 0.084(5) Uani 1 1 d .
C51 C 0.9838(11) -0.1780(6) 0.6454(7) 0.088(5) Uani 1 1 d .
H51 H 1.0262 -0.2017 0.6423 0.106 Uiso 1 1 calc R
C52 C 0.4674(10) 0.3389(8) 0.6904(7) 0.099(7) Uani 1 1 d .
H52 H 0.4161 0.3541 0.6824 0.119 Uiso 1 1 calc R
C53 C 0.8382(14) 0.0393(9) 0.5567(8) 0.142(8) Uani 1 1 d .
H53 H 0.8012 0.0325 0.5811 0.170 Uiso 1 1 calc R
C54 C 1.3789(8) 0.2598(6) 0.5787(6) 0.076(5) Uani 1 1 d .
H54 H 1.3877 0.2251 0.5861 0.091 Uiso 1 1 calc R
C55 C 1.4332(9) 0.2863(8) 0.5505(6) 0.082(5) Uani 1 1 d .
H55 H 1.4779 0.2693 0.5378 0.098 Uiso 1 1 calc R
C56 C 1.2407(8) 0.0285(6) 0.7865(7) 0.087(5) Uani 1 1 d .
H56 H 1.2699 0.0510 0.7670 0.104 Uiso 1 1 calc R
C57 C 0.4736(9) 0.2893(9) 0.7043(6) 0.100(7) Uani 1 1 d .
H57 H 0.4253 0.2703 0.7066 0.120 Uiso 1 1 calc R
C58 C 0.9601(17) 0.0545(18) 0.4830(11) 0.28(3) Uani 1 1 d .
H58 H 0.9979 0.0598 0.4588 0.341 Uiso 1 1 calc R
C59 C 0.8633(10) -0.1099(7) 0.6648(8) 0.126(8) Uani 1 1 d .
H59 H 0.8204 -0.0883 0.6732 0.151 Uiso 1 1 calc R
C60 C 0.9184(12) 0.3719(8) 0.9663(8) 0.108(7) Uani 1 1 d .
H60 H 0.9404 0.3625 0.9984 0.129 Uiso 1 1 calc R
C61 C 0.8697(13) 0.4166(9) 0.9591(10) 0.125(9) Uani 1 1 d .
H61 H 0.8611 0.4382 0.9863 0.150 Uiso 1 1 calc R
C62 C 0.8355(16) 0.4280(9) 0.9125(10) 0.142(10) Uani 1 1 d .
H62 H 0.8019 0.4571 0.9082 0.170 Uiso 1 1 calc R
C63 C 0.9063(12) -0.1933(7) 0.6358(8) 0.121(8) Uani 1 1 d .
H63 H 0.8937 -0.2259 0.6229 0.146 Uiso 1 1 calc R
C64 C 0.9229(13) 0.0610(9) 0.5685(8) 0.122(8) Uani 1 1 d .
C65 C 0.8489(11) 0.3983(7) 0.8721(8) 0.107(7) Uani 1 1 d .
H65 H 0.8244 0.4079 0.8407 0.128 Uiso 1 1 calc R
C67 C 1.0035(10) -0.1288(7) 0.6595(7) 0.095(6) Uani 1 1 d .
H67 H 1.0586 -0.1187 0.6613 0.115 Uiso 1 1 calc R
C68 C 1.3094(12) -0.0213(9) 0.6088(7) 0.125(8) Uani 1 1 d .
H68 H 1.2614 -0.0368 0.6186 0.150 Uiso 1 1 calc R
C69 C 1.2780(11) 0.0123(11) 0.8331(10) 0.170(12) Uani 1 1 d .
H69 H 1.3312 0.0224 0.8446 0.204 Uiso 1 1 calc R
C70 C 1.1552(13) -0.0262(10) 0.8481(11) 0.146(10) Uani 1 1 d .
H70 H 1.1220 -0.0398 0.8720 0.175 Uiso 1 1 calc R
C71 C 1.1216(15) -0.0147(9) 0.8022(9) 0.138(9) Uani 1 1 d .
H71 H 1.0681 -0.0259 0.7930 0.166 Uiso 1 1 calc R
C72 C 0.8442(15) -0.1579(7) 0.6462(12) 0.184(13) Uani 1 1 d .
H72 H 0.7890 -0.1674 0.6402 0.221 Uiso 1 1 calc R
C73 C 0.8200(16) 0.0300(9) 0.5032(8) 0.147(10) Uani 1 1 d .
H73 H 0.7662 0.0218 0.4912 0.177 Uiso 1 1 calc R
C74 C 1.2315(17) -0.0189(11) 0.8601(13) 0.219(17) Uani 1 1 d .
H74 H 1.2561 -0.0355 0.8885 0.263 Uiso 1 1 calc R
C75 C 0.9798(14) 0.0675(12) 0.5337(8) 0.205(16) Uani 1 1 d .
H75 H 1.0319 0.0805 0.5437 0.247 Uiso 1 1 calc R
C76 C 0.9068(7) 0.0315(5) 0.8497(6) 0.050(4) Uani 1 1 d .
C77 C 0.8929(9) 0.0097(5) 0.9006(7) 0.061(4) Uani 1 1 d .
C78 C 0.9397(10) 0.2372(6) 0.6181(5) 0.073(5) Uani 1 1 d .
C79 C 0.9214(10) 0.0346(7) 0.9436(7) 0.085(6) Uani 1 1 d .
H79 H 0.9517 0.0651 0.9424 0.102 Uiso 1 1 calc R
C80 C 0.8433(10) -0.0337(7) 0.9029(9) 0.113(7) Uani 1 1 d .
H80 H 0.8194 -0.0490 0.8736 0.136 Uiso 1 1 calc R
C81 C 0.8299(15) -0.0548(9) 0.9525(10) 0.128(9) Uani 1 1 d .
H81 H 0.8032 -0.0864 0.9548 0.154 Uiso 1 1 calc R
C82 C 0.9029(11) 0.0120(8) 0.9913(7) 0.105(7) Uani 1 1 d .
H82 H 0.9252 0.0271 1.0211 0.125 Uiso 1 1 calc R
C83 C 0.8549(13) -0.0298(10) 0.9944(11) 0.128(10) Uani 1 1 d .
H83 H 0.8394 -0.0411 1.0256 0.154 Uiso 1 1 calc R
C84 C 1.4388(18) -0.0230(13) 0.5739(10) 0.155(12) Uani 1 1 d .
H84 H 1.4808 -0.0410 0.5595 0.186 Uiso 1 1 calc R
C85 C 1.4478(15) 0.0257(10) 0.5803(10) 0.151(11) Uani 1 1 d .
H85 H 1.4946 0.0416 0.5693 0.182 Uiso 1 1 calc R
C86 C 1.3694(16) -0.0511(11) 0.5874(10) 0.165(13) Uani 1 1 d .
H86 H 1.3641 -0.0866 0.5825 0.198 Uiso 1 1 calc R
C87 C 0.9156(11) 0.2158(9) 0.5626(7) 0.109(7) Uani 1 1 d .
C88 C 0.823(2) 0.1793(11) 0.4951(11) 0.189(15) Uani 1 1 d .
H88 H 0.7678 0.1743 0.4842 0.227 Uiso 1 1 calc R
C89 C 0.8718(19) 0.1698(19) 0.4625(14) 0.28(3) Uani 1 1 d .
H89 H 0.8610 0.1504 0.4333 0.337 Uiso 1 1 calc R
C90 C 0.9683(15) 0.2144(10) 0.5270(9) 0.152(10) Uani 1 1 d .
H90 H 1.0215 0.2271 0.5343 0.182 Uiso 1 1 calc R
C91 C 0.8363(13) 0.1970(10) 0.5477(9) 0.155(9) Uani 1 1 d .
H91 H 0.7946 0.1958 0.5699 0.186 Uiso 1 1 calc R
C93 C 0.947(2) 0.1942(12) 0.4783(8) 0.202(14) Uani 1 1 d .
H93 H 0.9859 0.1973 0.4545 0.243 Uiso 1 1 calc R

loop_
_atom_site_aniso_label
_atom_site_aniso_U_11
_atom_site_aniso_U_22
_atom_site_aniso_U_33
_atom_site_aniso_U_23
_atom_site_aniso_U_13
_atom_site_aniso_U_12
O35 0.36(3) 0.220(19) 0.100(12) 0.047(12) -0.076(14) -0.20(2)
O36 0.089(8) 0.138(11) 0.051(7) 0.036(7) -0.006(6) -0.049(7)
Mn1 0.0288(10) 0.0418(11) 0.0376(11) 0.0096(9) 0.0037(8) -0.0002(8)
Mn2 0.0275(9) 0.0366(11) 0.0487(12) 0.0026(9) -0.0031(9) -0.0017(8)
Mn3 0.0306(9) 0.0361(10) 0.0366(11) 0.0041(9) 0.0016(8) 0.0005(8)
Mn8 0.0397(11) 0.0510(13) 0.0438(12) 0.0196(10) 0.0124(9) 0.0121(9)
Mn6 0.0338(10) 0.0586(13) 0.0471(13) 0.0045(11) -0.0074(9) 0.0012(10)
Mn4 0.0348(11) 0.0506(13) 0.0694(15) -0.0076(11) -0.0097(10) -0.0014(10)
Mn5 0.0310(11) 0.0609(15) 0.0891(17) -0.0287(13) -0.0060(11) -0.0030(10)
Mn9 0.0497(11) 0.0530(13) 0.0424(12) 0.0033(10) 0.0148(10) 0.0081(10)
Mn7 0.0339(11) 0.0686(15) 0.0705(15) 0.0388(12) 0.0103(10) 0.0103(10)
O1 0.036(4) 0.033(5) 0.033(5) 0.003(4) 0.011(4) -0.010(3)
O2 0.034(4) 0.042(5) 0.042(5) 0.011(4) -0.004(4) 0.003(4)
O3 0.029(4) 0.027(4) 0.031(5) 0.009(3) -0.005(3) -0.008(3)
O4 0.032(4) 0.035(5) 0.061(6) 0.011(4) -0.001(4) -0.006(4)
O5 0.041(4) 0.022(4) 0.048(5) 0.005(4) -0.006(4) 0.003(4)
O6 0.023(4) 0.051(5) 0.049(5) 0.026(4) 0.010(4) 0.004(4)
O7 0.012(3) 0.040(4) 0.029(4) -0.003(4) 0.000(3) 0.001(3)
O8 0.030(4) 0.044(5) 0.042(5) 0.006(4) 0.002(4) -0.002(4)
O9 0.041(5) 0.064(6) 0.105(8) 0.060(6) 0.019(5) 0.025(4)
O10 0.032(5) 0.048(6) 0.058(6) 0.000(4) 0.016(4) -0.003(4)
O11 0.027(4) 0.039(5) 0.063(6) -0.019(4) -0.002(4) -0.007(4)
O12 0.025(4) 0.033(5) 0.053(5) 0.023(4) 0.011(4) 0.007(3)
O13 0.072(6) 0.043(6) 0.050(6) 0.000(5) 0.010(5) 0.011(5)
O14 0.035(4) 0.045(5) 0.048(6) 0.004(4) 0.009(4) 0.006(4)
O15 0.076(7) 0.048(6) 0.051(6) 0.014(5) 0.033(5) 0.016(5)
O16 0.055(5) 0.036(5) 0.046(5) -0.004(4) 0.000(4) -0.011(4)
O17 0.038(5) 0.093(8) 0.051(6) -0.009(5) -0.001(5) 0.008(5)
O18 0.042(5) 0.062(6) 0.053(6) 0.017(5) 0.013(4) 0.011(4)
O19 0.022(4) 0.057(6) 0.057(6) -0.008(4) -0.008(4) 0.000(4)
O20 0.047(5) 0.087(7) 0.057(7) 0.036(6) 0.017(5) 0.007(5)
O21 0.033(5) 0.068(7) 0.056(6) -0.021(5) 0.001(4) -0.019(4)
O22 0.046(5) 0.067(6) 0.063(6) 0.031(5) 0.013(5) 0.008(5)
O23 0.060(6) 0.106(8) 0.046(6) -0.007(5) 0.013(5) 0.021(6)
O24 0.032(5) 0.083(7) 0.051(6) 0.017(5) 0.000(4) -0.008(5)
O25 0.025(4) 0.041(6) 0.093(8) 0.003(5) 0.003(5) -0.007(4)
O26 0.045(6) 0.086(8) 0.067(7) -0.033(5) -0.005(5) -0.007(5)
N2 0.017(4) 0.026(6) 0.075(8) 0.014(6) -0.002(5) 0.004(4)
O27 0.048(5) 0.098(8) 0.048(6) 0.007(5) -0.009(5) 0.001(6)
C1 0.077(11) 0.054(10) 0.026(8) -0.012(7) -0.007(7) 0.034(9)
O28 0.042(5) 0.119(9) 0.055(6) 0.018(6) 0.002(5) 0.018(6)
O37 0.115(9) 0.095(8) 0.077(8) 0.002(6) 0.019(7) -0.046(7)
O29 0.042(5) 0.086(8) 0.113(9) -0.043(7) -0.005(6) -0.010(5)
O30 0.033(5) 0.084(8) 0.134(10) -0.042(7) 0.002(6) -0.010(5)
N1 0.052(7) 0.097(11) 0.036(8) 0.006(7) 0.010(6) -0.045(7)
O31 0.028(5) 0.087(7) 0.096(8) -0.039(6) -0.008(5) 0.005(5)
C2 0.031(6) 0.017(6) 0.052(8) 0.011(6) -0.001(6) 0.003(5)
O32 0.049(6) 0.128(10) 0.084(8) -0.012(7) -0.018(6) -0.013(6)
N3 0.045(7) 0.038(7) 0.122(11) 0.021(7) 0.014(7) -0.009(5)
C3 0.051(9) 0.063(10) 0.044(9) 0.017(7) 0.011(7) 0.000(8)
O33 0.036(5) 0.096(8) 0.088(8) 0.048(6) -0.006(5) 0.015(5)
C4 0.090(14) 0.18(2) 0.098(16) 0.003(15) 0.052(13) 0.022(15)
C5 0.041(7) 0.045(9) 0.053(10) 0.022(7) 0.000(7) 0.000(6)
C6 0.025(6) 0.059(9) 0.038(8) -0.007(6) -0.008(6) -0.013(6)
O34 0.061(6) 0.062(7) 0.079(8) -0.015(6) -0.001(6) 0.004(5)
C7 0.056(8) 0.086(12) 0.020(7) 0.000(7) 0.013(6) -0.002(8)
C8 0.025(6) 0.050(8) 0.038(8) 0.002(6) 0.016(5) -0.003(5)
C9 0.069(10) 0.056(10) 0.067(10) 0.012(8) 0.023(8) -0.011(8)
C10 0.030(7) 0.051(9) 0.063(10) -0.014(8) 0.040(7) 0.002(6)
C11 0.036(6) 0.043(8) 0.044(8) 0.008(6) 0.009(6) -0.001(6)
C12 0.049(8) 0.045(8) 0.028(7) 0.002(6) -0.007(6) 0.009(6)
C13 0.037(8) 0.125(14) 0.063(10) 0.031(10) -0.016(7) 0.005(9)
C14 0.018(6) 0.079(11) 0.103(14) 0.024(10) -0.021(8) 0.014(7)
C15 0.046(7) 0.025(6) 0.031(8) 0.000(6) -0.002(6) 0.012(6)
C16 0.025(6) 0.102(12) 0.063(10) 0.053(9) 0.008(6) 0.004(7)
C17 0.049(9) 0.066(10) 0.089(12) -0.007(9) -0.010(8) 0.013(8)
C18 0.051(10) 0.082(13) 0.107(16) 0.043(12) 0.006(10) -0.006(9)
C19 0.025(6) 0.037(7) 0.039(8) 0.008(6) 0.001(5) -0.002(5)
C20 0.022(6) 0.046(9) 0.082(11) -0.004(8) -0.004(7) -0.002(6)
C21 0.050(8) 0.033(8) 0.073(11) -0.004(7) 0.022(8) -0.014(6)
C22 0.046(8) 0.070(10) 0.034(8) -0.016(7) -0.011(6) -0.014(8)
C23 0.044(8) 0.070(11) 0.069(10) -0.007(8) 0.010(7) 0.011(7)
C24 0.051(8) 0.061(10) 0.043(9) 0.005(7) 0.017(7) 0.002(7)
C25 0.030(7) 0.062(10) 0.069(10) 0.007(8) 0.006(7) -0.012(6)
C26 0.030(7) 0.076(11) 0.083(12) -0.005(9) 0.007(8) -0.009(7)
C27 0.033(7) 0.042(9) 0.097(12) -0.012(8) 0.034(8) -0.012(6)
C28 0.077(11) 0.063(11) 0.106(15) -0.019(11) 0.034(11) -0.015(9)
C29 0.035(8) 0.095(12) 0.062(10) 0.046(9) 0.019(7) 0.025(8)
C30 0.048(8) 0.083(12) 0.040(9) 0.014(8) -0.008(7) 0.009(8)
C31 0.073(10) 0.079(11) 0.052(10) -0.005(8) 0.017(9) 0.009(9)
C32 0.057(8) 0.050(9) 0.017(7) -0.010(6) -0.008(6) 0.012(7)
C33 0.103(13) 0.014(8) 0.142(16) 0.020(9) 0.027(12) 0.039(8)
C34 0.034(7) 0.083(11) 0.065(10) -0.008(8) 0.007(7) 0.023(8)
C35 0.041(8) 0.104(14) 0.064(11) -0.014(10) -0.019(7) 0.004(9)
C36 0.034(8) 0.122(16) 0.106(14) 0.046(12) 0.012(9) 0.006(9)
C37 0.033(8) 0.065(10) 0.102(13) 0.015(9) 0.009(8) 0.011(7)
C38 0.114(14) 0.044(10) 0.042(9) -0.025(7) -0.024(9) 0.044(9)
C39 0.049(9) 0.130(15) 0.054(10) 0.016(9) 0.001(8) -0.005(10)
C40 0.070(12) 0.076(13) 0.113(15) -0.035(11) 0.026(10) -0.006(10)
C41 0.031(7) 0.065(10) 0.094(12) -0.027(9) -0.006(8) 0.000(7)
C42 0.052(10) 0.139(17) 0.104(14) 0.051(12) 0.012(10) 0.054(11)
C43 0.147(18) 0.016(9) 0.119(15) 0.023(9) -0.030(14) -0.005(10)
C44 0.088(12) 0.035(10) 0.136(17) 0.019(10) -0.005(12) -0.015(9)
C45 0.042(8) 0.088(12) 0.059(10) -0.033(9) -0.016(7) 0.001(8)
C46 0.037(8) 0.114(15) 0.091(13) -0.025(11) 0.016(8) 0.003(9)
C47 0.027(7) 0.095(13) 0.073(11) 0.045(10) 0.007(7) 0.012(8)
C48 0.077(11) 0.114(16) 0.053(11) 0.015(10) 0.017(9) -0.027(11)
C49 0.30(5) 0.20(3) 0.10(2) -0.05(2) 0.04(3) 0.00(3)
C50 0.077(13) 0.082(13) 0.093(15) 0.019(11) 0.004(12) -0.027(10)
C51 0.080(12) 0.054(12) 0.131(16) -0.033(10) 0.011(11) -0.024(9)
C52 0.048(10) 0.16(2) 0.086(14) 0.032(13) 0.001(9) 0.054(12)
C53 0.128(19) 0.20(2) 0.088(17) 0.013(16) -0.027(14) -0.023(17)
C54 0.037(8) 0.104(13) 0.090(12) 0.007(10) 0.025(9) 0.018(8)
C55 0.064(11) 0.128(16) 0.057(11) -0.016(11) 0.030(9) -0.003(11)
C56 0.030(8) 0.083(12) 0.142(17) -0.008(11) -0.030(9) -0.005(8)
C57 0.027(8) 0.19(2) 0.079(13) 0.010(14) -0.014(8) 0.025(11)
C58 0.11(2) 0.62(8) 0.12(3) -0.13(3) -0.022(18) -0.07(3)
C59 0.056(11) 0.074(13) 0.25(3) -0.056(15) 0.039(14) -0.024(9)
C60 0.123(16) 0.091(15) 0.115(16) -0.035(13) 0.049(13) -0.015(13)
C61 0.106(17) 0.13(2) 0.14(2) -0.084(18) 0.046(17) 0.006(14)
C62 0.18(3) 0.118(19) 0.13(2) -0.069(18) 0.03(2) 0.052(17)
C63 0.092(14) 0.056(12) 0.22(2) -0.050(14) 0.022(15) -0.012(11)
C64 0.083(14) 0.17(2) 0.107(18) -0.056(16) -0.011(14) 0.004(14)
C65 0.124(16) 0.072(13) 0.130(18) 0.038(13) 0.047(14) 0.032(12)
C67 0.062(10) 0.096(15) 0.129(16) -0.019(12) 0.008(11) -0.006(10)
C68 0.113(16) 0.16(2) 0.101(16) -0.064(15) 0.020(13) -0.009(15)
C69 0.044(11) 0.27(3) 0.19(3) 0.11(2) -0.030(14) 0.019(16)
C70 0.050(12) 0.19(3) 0.20(3) 0.03(2) 0.010(16) -0.023(15)
C71 0.118(19) 0.15(2) 0.14(2) 0.057(18) -0.033(17) 0.035(16)
C72 0.15(2) 0.035(12) 0.38(4) -0.071(17) 0.09(2) -0.039(12)
C73 0.18(2) 0.21(3) 0.054(15) -0.043(15) -0.037(15) -0.028(19)
C74 0.11(2) 0.23(3) 0.32(4) 0.19(3) 0.01(3) 0.00(2)
C75 0.104(18) 0.44(5) 0.073(16) -0.10(2) 0.035(15) -0.05(2)
C76 0.016(6) 0.039(8) 0.095(13) 0.005(9) 0.004(7) 0.003(6)
C77 0.051(9) 0.034(9) 0.101(14) 0.012(9) 0.023(9) -0.009(7)
C78 0.078(12) 0.106(13) 0.036(10) 0.024(9) 0.015(9) 0.036(10)
C79 0.075(12) 0.074(13) 0.112(16) 0.043(12) 0.038(12) 0.025(10)
C80 0.069(12) 0.102(16) 0.17(2) 0.007(15) -0.004(13) -0.026(11)
C81 0.13(2) 0.111(19) 0.15(2) 0.046(18) 0.053(19) -0.046(15)
C82 0.095(14) 0.128(18) 0.095(15) 0.051(13) 0.036(12) 0.065(13)
C83 0.076(14) 0.15(3) 0.16(2) 0.09(2) 0.028(17) -0.020(15)
C84 0.14(2) 0.19(3) 0.14(2) -0.02(2) 0.03(2) 0.09(3)
C85 0.13(2) 0.12(2) 0.21(3) -0.02(2) 0.056(19) 0.045(18)
C86 0.13(2) 0.18(3) 0.18(3) -0.08(2) -0.02(2) 0.10(2)
C87 0.062(12) 0.19(2) 0.068(14) 0.023(14) -0.014(10) -0.019(13)
C88 0.22(4) 0.21(3) 0.12(2) -0.06(2) -0.12(2) 0.07(3)
C89 0.10(2) 0.55(8) 0.19(4) -0.15(4) -0.02(2) -0.03(3)
C90 0.14(2) 0.22(3) 0.100(19) 0.009(18) 0.010(17) -0.066(19)
C91 0.089(16) 0.24(3) 0.13(2) 0.007(19) -0.038(15) -0.022(17)
C93 0.22(3) 0.33(4) 0.051(16) -0.043(19) -0.027(18) -0.05(3)

loop_
_atom_type_symbol
_atom_type_description
_atom_type_scat_dispersion_real
_atom_type_scat_dispersion_imag
_atom_type_scat_source
C C 0.0033 0.0016 'International Tables Vol C Tables 4.2.6.8 and 6.1.1.4'
H H 0.0000 0.0000 'International Tables Vol C Tables 4.2.6.8 and 6.1.1.4'
N N 0.0061 0.0033 'International Tables Vol C Tables 4.2.6.8 and 6.1.1.4'
O O 0.0106 0.0060 'International Tables Vol C Tables 4.2.6.8 and 6.1.1.4'
Mn Mn 0.3368 0.7283 'International Tables Vol C Tables 4.2.6.8 and 6.1.1.4'

loop_
_geom_angle_atom_site_label_1
_geom_angle_atom_site_label_2
_geom_angle_atom_site_label_3
_geom_angle
O12 Mn1 O6 85.3(3)
O12 Mn1 O5 96.8(3)
O6 Mn1 O5 93.1(3)
O12 Mn1 O1 93.9(3)
O6 Mn1 O1 174.4(3)
O5 Mn1 O1 81.5(3)
O12 Mn1 O3 176.3(3)
O6 Mn1 O3 91.1(3)
O5 Mn1 O3 82.4(3)
O1 Mn1 O3 89.6(3)
O12 Mn1 O10 92.8(3)
O6 Mn1 O10 94.9(3)
O5 Mn1 O10 168.0(3)
O1 Mn1 O10 90.7(3)
O3 Mn1 O10 88.4(3)
O12 Mn1 Mn7 42.5(2)
O6 Mn1 Mn7 43.8(2)
O5 Mn1 Mn7 104.3(2)
O1 Mn1 Mn7 136.1(2)
O3 Mn1 Mn7 134.1(2)
O10 Mn1 Mn7 87.6(3)
O12 Mn1 Mn2 136.7(3)
O6 Mn1 Mn2 88.7(2)
O5 Mn1 Mn2 40.7(2)
O1 Mn1 Mn2 88.1(2)
O3 Mn1 Mn2 42.0(2)
O10 Mn1 Mn2 130.4(2)
Mn7 Mn1 Mn2 124.89(9)
O12 Mn1 Mn3 93.5(2)
O6 Mn1 Mn3 132.3(3)
O5 Mn1 Mn3 39.6(2)
O1 Mn1 Mn3 42.2(2)
O3 Mn1 Mn3 88.2(2)
O10 Mn1 Mn3 132.8(2)
Mn7 Mn1 Mn3 125.90(8)
Mn2 Mn1 Mn3 60.50(6)
O11 Mn2 O19 84.7(3)
O11 Mn2 O5 96.2(3)
O19 Mn2 O5 93.5(3)
O11 Mn2 O4 93.4(4)
O19 Mn2 O4 93.6(3)
O5 Mn2 O4 168.5(3)
O11 Mn2 O3 175.9(3)
O19 Mn2 O3 91.6(3)
O5 Mn2 O3 82.1(3)
O4 Mn2 O3 88.7(3)
O11 Mn2 O8 94.0(3)
O19 Mn2 O8 175.2(3)
O5 Mn2 O8 82.0(3)
O4 Mn2 O8 91.1(3)
O3 Mn2 O8 89.5(3)
O11 Mn2 Mn5 42.5(2)
O19 Mn2 Mn5 43.5(2)
O5 Mn2 Mn5 104.9(2)
O4 Mn2 Mn5 86.5(2)
O3 Mn2 Mn5 134.2(2)
O8 Mn2 Mn5 136.0(2)
O11 Mn2 Mn1 135.9(3)
O19 Mn2 Mn1 89.4(3)
O5 Mn2 Mn1 40.5(2)
O4 Mn2 Mn1 130.6(2)
O3 Mn2 Mn1 41.99(19)
O8 Mn2 Mn1 88.3(2)
Mn5 Mn2 Mn1 125.30(9)
O11 Mn2 Mn3 92.8(2)
O19 Mn2 Mn3 132.8(3)
O5 Mn2 Mn3 39.8(2)
O4 Mn2 Mn3 133.5(2)
O3 Mn2 Mn3 88.36(19)
O8 Mn2 Mn3 42.5(2)
Mn5 Mn2 Mn3 126.11(9)
Mn1 Mn2 Mn3 60.66(6)
O2 Mn3 O16 84.7(3)
O2 Mn3 O5 95.4(3)
O16 Mn3 O5 95.8(3)
O2 Mn3 O7 96.5(3)
O16 Mn3 O7 96.1(3)
O5 Mn3 O7 163.8(3)
O2 Mn3 O1 93.5(3)
O16 Mn3 O1 174.9(3)
O5 Mn3 O1 79.5(3)
O7 Mn3 O1 88.9(3)
O2 Mn3 O8 175.7(3)
O16 Mn3 O8 93.5(3)
O5 Mn3 O8 80.8(3)
O7 Mn3 O8 87.6(3)
O1 Mn3 O8 87.9(3)
O2 Mn3 Mn9 43.7(2)
O16 Mn3 Mn9 43.3(2)
O5 Mn3 Mn9 108.5(2)
O7 Mn3 Mn9 87.7(2)
O1 Mn3 Mn9 136.1(2)
O8 Mn3 Mn9 135.6(2)
O2 Mn3 Mn2 134.5(2)
O16 Mn3 Mn2 92.2(2)
O5 Mn3 Mn2 39.7(2)
O7 Mn3 Mn2 128.9(2)
O1 Mn3 Mn2 85.56(19)
O8 Mn3 Mn2 41.5(2)
Mn9 Mn3 Mn2 128.68(8)
O2 Mn3 Mn1 92.3(2)
O16 Mn3 Mn1 134.6(3)
O5 Mn3 Mn1 39.2(2)
O7 Mn3 Mn1 129.2(2)
O1 Mn3 Mn1 40.5(2)
O8 Mn3 Mn1 86.1(2)
Mn9 Mn3 Mn1 129.00(8)
Mn2 Mn3 Mn1 58.84(6)
O12 Mn8 O18 178.0(3)
O12 Mn8 O2 94.2(3)
O18 Mn8 O2 85.5(3)
O12 Mn8 O22 85.8(3)
O18 Mn8 O22 94.6(3)
O2 Mn8 O22 175.5(3)
O12 Mn8 O17 93.9(3)
O18 Mn8 O17 84.1(3)
O2 Mn8 O17 97.0(3)
O22 Mn8 O17 87.5(4)
O12 Mn8 O37 94.1(3)
O18 Mn8 O37 87.9(3)
O2 Mn8 O37 88.9(4)
O22 Mn8 O37 86.6(4)
O17 Mn8 O37 169.6(3)
O19 Mn6 O6 94.6(3)
O19 Mn6 O24 176.3(3)
O6 Mn6 O24 89.0(3)
O19 Mn6 O21 89.1(3)
O6 Mn6 O21 176.0(3)
O24 Mn6 O21 87.3(4)
O19 Mn6 O27 93.7(3)
O6 Mn6 O27 96.1(3)
O24 Mn6 O27 86.6(4)
O21 Mn6 O27 85.1(3)
O19 Mn6 N2 91.1(3)
O6 Mn6 N2 91.4(3)
O24 Mn6 N2 88.1(3)
O21 Mn6 N2 87.0(3)
O27 Mn6 N2 170.7(3)
O16 Mn4 O11 93.6(3)
O16 Mn4 O34 85.8(3)
O11 Mn4 O34 178.8(3)
O16 Mn4 O30 176.2(4)
O11 Mn4 O30 86.3(3)
O34 Mn4 O30 94.1(4)
O16 Mn4 O26 97.1(3)
O11 Mn4 O26 92.1(3)
O34 Mn4 O26 89.1(4)
O30 Mn4 O26 86.6(4)
O16 Mn4 N3 88.3(4)
O11 Mn4 N3 88.7(4)
O34 Mn4 N3 90.2(4)
O30 Mn4 N3 87.9(4)
O26 Mn4 N3 174.4(4)
O11 Mn5 O19 81.3(3)
O11 Mn5 O29 95.7(3)
O19 Mn5 O29 173.8(4)
O11 Mn5 O31 173.5(4)
O19 Mn5 O31 93.3(3)
O29 Mn5 O31 89.3(4)
O11 Mn5 O32 98.1(4)
O19 Mn5 O32 99.2(4)
O29 Mn5 O32 86.6(5)
O31 Mn5 O32 86.2(4)
O11 Mn5 O25 87.9(3)
O19 Mn5 O25 86.0(3)
O29 Mn5 O25 88.5(4)
O31 Mn5 O25 88.2(4)
O32 Mn5 O25 172.5(4)
O11 Mn5 Mn2 40.6(2)
O19 Mn5 Mn2 41.9(2)
O29 Mn5 Mn2 133.9(3)
O31 Mn5 Mn2 133.3(3)
O32 Mn5 Mn2 109.2(3)
O25 Mn5 Mn2 78.2(2)
O16 Mn9 O2 79.9(3)
O16 Mn9 O15 174.9(4)
O2 Mn9 O15 96.3(3)
O16 Mn9 O13 94.3(3)
O2 Mn9 O13 173.1(3)
O15 Mn9 O13 89.3(4)
O16 Mn9 O23 96.1(4)
O2 Mn9 O23 97.0(3)
O15 Mn9 O23 87.7(4)
O13 Mn9 O23 87.3(4)
O16 Mn9 O14 89.6(3)
O2 Mn9 O14 88.8(3)
O15 Mn9 O14 87.0(3)
O13 Mn9 O14 87.4(3)
O23 Mn9 O14 172.5(3)
O16 Mn9 Mn3 41.3(2)
O2 Mn9 Mn3 40.7(2)
O15 Mn9 Mn3 134.1(3)
O13 Mn9 Mn3 132.7(3)
O23 Mn9 Mn3 108.5(2)
O14 Mn9 Mn3 79.0(2)
O12 Mn7 O6 81.7(3)
O12 Mn7 O9 96.4(3)
O6 Mn7 O9 174.4(4)
O12 Mn7 O33 171.3(4)
O6 Mn7 O33 92.0(3)
O9 Mn7 O33 89.3(4)
O12 Mn7 O28 99.2(3)
O6 Mn7 O28 97.0(4)
O9 Mn7 O28 88.5(4)
O33 Mn7 O28 87.5(4)
O12 Mn7 O20 87.8(3)
O6 Mn7 O20 86.9(3)
O9 Mn7 O20 87.7(4)
O33 Mn7 O20 85.8(4)
O28 Mn7 O20 172.4(3)
O12 Mn7 Mn1 40.8(2)
O6 Mn7 Mn1 41.9(2)
O9 Mn7 Mn1 135.1(3)
O33 Mn7 Mn1 131.7(3)
O28 Mn7 Mn1 107.9(3)
O20 Mn7 Mn1 79.4(3)
C19 O1 Mn1 121.8(6)
C19 O1 Mn3 120.4(6)
Mn1 O1 Mn3 97.3(3)
Mn3 O2 Mn9 95.6(3)
Mn3 O2 Mn8 130.7(4)
Mn9 O2 Mn8 126.2(4)
C11 O3 Mn1 120.6(6)
C11 O3 Mn2 122.5(6)
Mn1 O3 Mn2 96.0(3)
C76 O4 Mn2 129.6(9)
Mn1 O5 Mn2 98.8(3)
Mn1 O5 Mn3 101.2(3)
Mn2 O5 Mn3 100.6(3)
Mn1 O6 Mn7 94.3(3)
Mn1 O6 Mn6 132.6(4)
Mn7 O6 Mn6 129.7(4)
C15 O7 Mn3 127.5(7)
C6 O8 Mn2 119.7(6)
C6 O8 Mn3 121.5(6)
Mn2 O8 Mn3 96.0(3)
C3 O9 Mn7 133.1(8)
C10 O10 Mn1 123.8(9)
Mn2 O11 Mn5 96.9(3)
Mn2 O11 Mn4 130.5(4)
Mn5 O11 Mn4 123.4(4)
Mn1 O12 Mn7 96.7(3)
Mn1 O12 Mn8 129.3(3)
Mn7 O12 Mn8 122.1(4)
C1 O13 Mn9 132.4(9)
C15 O14 Mn9 122.0(7)
C24 O15 Mn9 130.6(8)
Mn3 O16 Mn9 95.4(3)
Mn3 O16 Mn4 130.8(4)
Mn9 O16 Mn4 127.1(4)
C78 O17 Mn8 132.9(9)
C24 O18 Mn8 138.9(8)
Mn2 O19 Mn5 94.6(3)
Mn2 O19 Mn6 132.1(4)
Mn5 O19 Mn6 129.8(4)
C10 O20 Mn7 120.7(8)
C45 O21 Mn6 133.5(8)
C3 O22 Mn8 136.0(8)
C47 O24 Mn6 135.1(8)
C76 O25 Mn5 126.4(8)
C50 O26 Mn4 131.5(11)
C21 N2 C20 117.7(11)
C21 N2 Mn6 119.7(8)
C20 N2 Mn6 122.3(9)
O13 C1 O34 128.6(13)
O13 C1 C38 110.2(15)
O34 C1 C38 121.1(14)
C78 O28 Mn7 131.2(10)
C41 O29 Mn5 133.9(9)
C41 O30 Mn4 134.2(9)
O36 N1 O35 117.2(14)
O36 N1 C8 121.0(12)
O35 N1 C8 120.7(13)
C45 O31 Mn5 132.8(9)
C34 C2 C16 118.8(11)
C34 C2 C15 119.7(11)
C16 C2 C15 121.4(10)
C50 O32 Mn5 126.5(10)
C71 N3 C56 113.2(16)
C71 N3 Mn4 119.2(12)
C56 N3 Mn4 124.0(10)
O22 C3 O9 124.7(12)
O22 C3 C12 119.7(11)
O9 C3 C12 115.5(11)
C47 O33 Mn7 134.0(8)
C38 C4 C85 118(2)
C25 C5 C20 117.9(12)
O8 C6 C8 112.7(9)
C1 O34 Mn4 136.6(9)
C31 C7 C30 122.0(13)
C6 C8 N1 107.0(10)
C6 C8 C11 112.2(9)
N1 C8 C11 106.5(8)
C6 C8 C19 113.4(8)
N1 C8 C19 106.4(9)
C11 C8 C19 110.8(9)
C44 C9 C12 119.1(14)
O20 C10 O10 128.4(12)
O20 C10 C18 117.7(13)
O10 C10 C18 113.9(14)
O3 C11 C8 110.3(8)
C9 C12 C23 118.4(12)
C9 C12 C3 119.9(11)
C23 C12 C3 121.8(12)
C14 C13 C16 122.0(14)
C26 C14 C13 118.1(13)
O14 C15 O7 123.8(10)
O14 C15 C2 120.2(10)
O7 C15 C2 115.9(10)
C13 C16 C2 118.1(11)
C35 C17 C46 117.2(15)
C28 C18 C65 115.2(19)
C28 C18 C10 123.0(16)
C65 C18 C10 121.7(17)
O1 C19 C8 110.4(9)
N2 C20 C5 122.9(12)
N2 C21 C27 122.1(12)
C37 C22 C46 119.3(13)
C37 C22 C45 122.3(14)
C46 C22 C45 118.4(13)
C33 C23 C12 120.0(13)
O15 C24 O18 125.7(11)
O15 C24 C30 116.4(12)
O18 C24 C30 117.9(12)
C5 C25 C27 119.4(13)
C14 C26 C34 122.3(12)
C25 C27 C21 119.9(12)
C18 C28 C60 122.1(19)
C39 C29 C36 118.5(13)
C39 C29 C47 119.8(14)
C36 C29 C47 121.7(13)
C7 C30 C54 119.0(13)
C7 C30 C24 119.2(12)
C54 C30 C24 121.8(14)
C7 C31 C48 118.1(15)
C59 C32 C67 114.3(13)
C59 C32 C41 122.3(13)
C67 C32 C41 123.4(13)
C23 C33 C43 121.4(14)
C2 C34 C26 120.4(13)
C40 C35 C17 120.3(15)
C42 C36 C29 119.2(14)
C40 C37 C22 119.2(15)
C4 C38 C68 121.5(17)
C4 C38 C1 124.2(16)
C68 C38 C1 114.2(17)
C29 C39 C57 118.8(16)
C37 C40 C35 123.1(15)
O30 C41 O29 127.4(13)
O30 C41 C32 119.0(12)
O29 C41 C32 113.6(11)
C36 C42 C52 122.8(17)
C33 C43 C44 118.3(14)
C9 C44 C43 122.7(15)
O31 C45 O21 125.7(13)
O31 C45 C22 118.8(13)
O21 C45 C22 115.5(12)
C22 C46 C17 120.8(13)
O24 C47 O33 125.4(12)
O24 C47 C29 119.8(13)
O33 C47 C29 114.8(13)
C31 C48 C55 122.1(14)
C73 C49 C58 122(3)
O26 C50 O32 125.2(17)
O26 C50 C64 115.5(17)
O32 C50 C64 119.2(16)
C63 C51 C67 122.2(17)
C57 C52 C42 117.8(16)
C73 C53 C64 113(2)
C55 C54 C30 119.8(15)
C54 C55 C48 118.9(14)
N3 C56 C69 123.6(17)
C52 C57 C39 122.9(18)
C75 C58 C49 119(3)
C32 C59 C72 122.9(17)
C61 C60 C28 118(2)
C62 C61 C60 120(2)
C61 C62 C65 122(2)
C51 C63 C72 117.0(17)
C75 C64 C53 124(2)
C75 C64 C50 120.8(19)
C53 C64 C50 115.0(19)
C62 C65 C18 123(2)
C51 C67 C32 121.9(15)
C86 C68 C38 120(2)
C74 C69 C56 115(2)
C74 C70 C71 122(3)
C70 C71 N3 122(2)
C59 C72 C63 121(2)
C49 C73 C53 121(2)
C70 C74 C69 122(3)
C64 C75 C58 120(2)
O25 C76 O4 119.3(13)
O25 C76 C77 125.3(13)
O4 C76 C77 115.3(14)
C79 C77 C80 120.6(18)
C79 C77 C76 120.9(13)
C80 C77 C76 118.2(17)
O28 C78 O17 127.3(15)
O28 C78 C87 119.2(15)
O17 C78 C87 113.5(13)
C77 C79 C82 117.5(18)
C77 C80 C81 118.1(19)
C83 C81 C80 121(2)
C83 C82 C79 123(2)
C81 C83 C82 119(2)
C85 C84 C86 124(3)
C84 C85 C4 122(3)
C68 C86 C84 114(3)
C90 C87 C91 115(2)
C90 C87 C78 122.8(18)
C91 C87 C78 122.5(19)
C89 C88 C91 132(3)
C88 C89 C93 107(4)
C87 C90 C93 122(2)
C87 C91 C88 116(2)
C89 C93 C90 126(3)

loop_
_geom_bond_atom_site_label_1
_geom_bond_atom_site_label_2
_geom_bond_distance
O35 N1 1.146(16)
O36 N1 1.123(12)
Mn1 O12 1.807(7)
Mn1 O6 1.839(7)
Mn1 O5 1.895(7)
Mn1 O1 1.926(7)
Mn1 O3 1.941(7)
Mn1 O10 1.953(8)
Mn1 Mn7 2.745(3)
Mn1 Mn2 2.886(3)
Mn1 Mn3 2.939(2)
Mn2 O11 1.803(7)
Mn2 O19 1.843(7)
Mn2 O5 1.905(7)
Mn2 O4 1.933(8)
Mn2 O3 1.942(7)
Mn2 O8 1.955(7)
Mn2 Mn5 2.750(3)
Mn2 Mn3 2.935(2)
Mn3 O2 1.790(7)
Mn3 O16 1.812(8)
Mn3 O5 1.910(7)
Mn3 O7 1.916(6)
Mn3 O1 1.989(7)
Mn3 O8 1.995(7)
Mn3 Mn9 2.733(3)
Mn8 O12 2.124(7)
Mn8 O18 2.132(8)
Mn8 O2 2.135(7)
Mn8 O22 2.149(9)
Mn8 O17 2.194(9)
Mn8 O37 2.303(10)
Mn6 O19 1.916(8)
Mn6 O6 1.928(7)
Mn6 O24 1.989(9)
Mn6 O21 1.992(8)
Mn6 O27 2.207(8)
Mn6 N2 2.234(10)
Mn4 O16 2.119(8)
Mn4 O11 2.123(7)
Mn4 O34 2.145(10)
Mn4 O30 2.151(9)
Mn4 O26 2.177(10)
Mn4 N3 2.199(13)
Mn5 O11 1.873(7)
Mn5 O19 1.899(8)
Mn5 O29 1.928(10)
Mn5 O31 1.970(8)
Mn5 O32 2.165(11)
Mn5 O25 2.238(10)
Mn9 O16 1.883(7)
Mn9 O2 1.897(7)
Mn9 O15 1.964(8)
Mn9 O13 1.980(9)
Mn9 O23 2.200(9)
Mn9 O14 2.272(8)
Mn7 O12 1.868(7)
Mn7 O6 1.906(7)
Mn7 O9 1.934(8)
Mn7 O33 1.974(8)
Mn7 O28 2.172(10)
Mn7 O20 2.245(10)
O1 C19 1.447(12)
O3 C11 1.437(12)
O4 C76 1.310(13)
O7 C15 1.311(12)
O8 C6 1.437(12)
O9 C3 1.312(13)
O10 C10 1.296(14)
O13 C1 1.239(16)
O14 C15 1.229(12)
O15 C24 1.264(14)
O17 C78 1.284(17)
O18 C24 1.285(14)
O20 C10 1.222(15)
O21 C45 1.287(15)
O22 C3 1.267(14)
O24 C47 1.228(15)
O25 C76 1.228(15)
O26 C50 1.230(17)
N2 C21 1.329(14)
N2 C20 1.353(14)
C1 O34 1.240(16)
C1 C38 1.566(19)
O28 C78 1.262(14)
O29 C41 1.285(14)
O30 C41 1.245(14)
N1 C8 1.508(15)
O31 C45 1.277(14)
C2 C34 1.376(15)
C2 C16 1.411(16)
C2 C15 1.486(15)
O32 C50 1.339(18)
N3 C71 1.37(2)
N3 C56 1.382(16)
C3 C12 1.503(16)
O33 C47 1.296(15)
C4 C38 1.32(2)
C4 C85 1.39(2)
C5 C25 1.353(17)
C5 C20 1.427(16)
C6 C8 1.505(15)
C7 C31 1.373(17)
C7 C30 1.389(17)
C8 C11 1.548(14)
C8 C19 1.557(14)
C9 C44 1.355(18)
C9 C12 1.384(16)
C10 C18 1.49(2)
C12 C23 1.406(15)
C13 C14 1.378(17)
C13 C16 1.397(16)
C14 C26 1.345(18)
C17 C35 1.364(17)
C17 C46 1.424(18)
C18 C28 1.37(2)
C18 C65 1.43(2)
C21 C27 1.401(17)
C22 C37 1.370(16)
C22 C46 1.381(19)
C22 C45 1.480(17)
C23 C33 1.354(17)
C24 C30 1.468(17)
C25 C27 1.386(16)
C26 C34 1.380(17)
C28 C60 1.44(2)
C29 C39 1.380(18)
C29 C36 1.429(19)
C29 C47 1.445(16)
C30 C54 1.419(17)
C31 C48 1.385(19)
C32 C59 1.353(18)
C32 C67 1.432(18)
C32 C41 1.470(17)
C33 C43 1.36(2)
C35 C40 1.357(19)
C36 C42 1.371(18)
C37 C40 1.344(18)
C38 C68 1.42(2)
C39 C57 1.424(19)
C42 C52 1.38(2)
C43 C44 1.36(2)
C48 C55 1.40(2)
C49 C73 1.39(3)
C49 C58 1.42(3)
C50 C64 1.56(2)
C51 C63 1.32(2)
C51 C67 1.36(2)
C52 C57 1.34(2)
C53 C73 1.45(3)
C53 C64 1.50(3)
C54 C55 1.377(19)
C56 C69 1.40(2)
C58 C75 1.40(3)
C59 C72 1.37(2)
C60 C61 1.41(3)
C61 C62 1.35(3)
C62 C65 1.35(2)
C63 C72 1.40(2)
C64 C75 1.36(2)
C68 C86 1.40(2)
C69 C74 1.35(3)
C70 C74 1.27(3)
C70 C71 1.33(3)
C76 C77 1.49(2)
C77 C79 1.36(2)
C77 C80 1.39(2)
C78 C87 1.59(2)
C79 C82 1.44(2)
C80 C81 1.45(3)
C81 C83 1.32(3)
C82 C83 1.34(2)
C84 C85 1.28(3)
C84 C86 1.41(3)
C87 C90 1.32(2)
C87 C91 1.40(2)
C88 C89 1.24(4)
C88 C91 1.47(3)
C89 C93 1.41(4)
C90 C93 1.41(3)
